data_7019001
loop_
_publ_author_name
'Li, Xinfa'
'Huang, Yuanbiao'
'Cao, Rong'

_publ_section_title
;
 A family of three-dimensional 3d--4f and 4d--4f heterometallic
 coordination polymers based on mixed isonicotinate and 2-sulfobenzoate
 ligands: syntheses, structures and photoluminescent properties
;
_journal_issue 20
_journal_name_full 'Dalton Transactions'
_journal_page_first 6195
_journal_paper_doi 10.1039/c2dt30268c
_journal_volume 41
_journal_year 2012
_chemical_formula_moiety 'C19 H14 Cu N2 Nd O10 S'
_chemical_formula_sum 'C19 H14 Cu N2 Nd O10 S'
_chemical_formula_weight 670.16
_chemical_name_systematic
;
?
;
_space_group_IT_number 14
_symmetry_cell_setting monoclinic
_symmetry_space_group_name_Hall '-P 2yn'
_symmetry_space_group_name_H-M 'P 1 21/n 1'
_atom_sites_solution_hydrogens geom
_atom_sites_solution_primary direct
_atom_sites_solution_secondary difmap
_audit_creation_method SHELXL-97
_cell_angle_alpha 90.00
_cell_angle_beta 101.239(2)
_cell_angle_gamma 90.00
_cell_formula_units_Z 4
_cell_length_a 9.4978(3)
_cell_length_b 13.4972(3)
_cell_length_c 17.0539(4)
_cell_measurement_reflns_used 3236
_cell_measurement_temperature 293(2)
_cell_measurement_theta_max 28.9993
_cell_measurement_theta_min 2.4303
_cell_volume 2144.28(10)
_computing_cell_refinement
;
CrysAlisPro, Agilent Technologies,
Version 1.171.34.49 (release 20-01-2011 CrysAlis171 .NET)
(compiled Jan 20 2011,15:58:25)
;
_computing_data_collection
;
CrysAlisPro, Agilent Technologies,
Version 1.171.34.49 (release 20-01-2011 CrysAlis171 .NET)
(compiled Jan 20 2011,15:58:25)
;
_computing_data_reduction
;
CrysAlisPro, Agilent Technologies,
Version 1.171.34.49 (release 20-01-2011 CrysAlis171 .NET)
(compiled Jan 20 2011,15:58:25)
;
_computing_molecular_graphics 'Bruker SHELXTL'
_computing_publication_material 'Bruker SHELXTL'
_computing_structure_refinement 'SHELXL-97 (Sheldrick, 1997)'
_computing_structure_solution 'SHELXS-97 (Sheldrick, 1990)'
_diffrn_ambient_temperature 293(2)
_diffrn_detector_area_resol_mean 16.2083
_diffrn_measured_fraction_theta_full 0.992
_diffrn_measured_fraction_theta_max 0.992
_diffrn_measurement_device_type 'Xcalibur, Eos'
_diffrn_measurement_method '\w scans'
_diffrn_radiation_monochromator graphite
_diffrn_radiation_source 'fine-focus sealed tube'
_diffrn_radiation_type MoK\a
_diffrn_radiation_wavelength 0.71073
_diffrn_reflns_av_R_equivalents 0.0336
_diffrn_reflns_av_sigmaI/netI 0.0504
_diffrn_reflns_limit_h_max 12
_diffrn_reflns_limit_h_min -11
_diffrn_reflns_limit_k_max 15
_diffrn_reflns_limit_k_min -17
_diffrn_reflns_limit_l_max 21
_diffrn_reflns_limit_l_min -10
_diffrn_reflns_number 9029
_diffrn_reflns_theta_full 26.75
_diffrn_reflns_theta_max 26.75
_diffrn_reflns_theta_min 2.44
_diffrn_standards_interval_count none
_diffrn_standards_interval_time none
_exptl_absorpt_coefficient_mu 3.545
_exptl_absorpt_correction_T_max 0.3560
_exptl_absorpt_correction_T_min 0.2549
_exptl_absorpt_correction_type multi-scan
_exptl_absorpt_process_details
;
CrysAlisPro, Agilent Technologies,
Version 1.171.34.49.
Empirical absorption correction using spherical harmonics,
implemented in SCALE3 ABSPACK scaling algorithm.
;
_exptl_crystal_colour Orange
_exptl_crystal_density_diffrn 2.076
_exptl_crystal_density_method 'not measured'
_exptl_crystal_description block-shaped
_exptl_crystal_F_000 1308
_exptl_crystal_size_max 0.60
_exptl_crystal_size_mid 0.30
_exptl_crystal_size_min 0.30
_refine_diff_density_max 1.305
_refine_diff_density_min -1.582
_refine_diff_density_rms 0.558
_refine_ls_extinction_coef 0.0075(3)
_refine_ls_extinction_expression Fc^*^=kFc[1+0.001xFc^2^\l^3^/sin(2\q)]^-1/4^
_refine_ls_extinction_method SHELXL
_refine_ls_goodness_of_fit_ref 1.006
_refine_ls_hydrogen_treatment constr
_refine_ls_matrix_type full
_refine_ls_number_parameters 308
_refine_ls_number_reflns 4523
_refine_ls_number_restraints 0
_refine_ls_restrained_S_all 1.006
_refine_ls_R_factor_all 0.0425
_refine_ls_R_factor_gt 0.0328
_refine_ls_shift/su_max 0.003
_refine_ls_shift/su_mean 0.000
_refine_ls_structure_factor_coef Fsqd
_refine_ls_weighting_details 'calc w=1/[\s^2^(Fo^2^)+(0.0490P)^2^+5.2000P] where P=(Fo^2^+2Fc^2^)/3'
_refine_ls_weighting_scheme calc
_refine_ls_wR_factor_gt 0.0801
_refine_ls_wR_factor_ref 0.0969
_reflns_number_gt 3892
_reflns_number_total 4523
_reflns_threshold_expression >2sigma(I)
_cod_data_source_file c2dt30268c.txt
_cod_data_source_block 13-Nd
_cod_depositor_comments
;
The following automatic conversions were performed:

'_symmetry_cell_setting' value 'Monoclinic' changed to 'monoclinic'
according to /home/saulius/struct/CIF-dictionaries/cif_core.dic
dictionary named 'cif_core.dic' version 2.4.1 from 2010-06-29.

Automatic conversion script
Id: cif_fix_values 1715 2011-07-08 13:25:40Z adriana 
;
_cod_original_sg_symbol_H-M P2(1)/n
_cod_database_code 7019001

loop_
_symmetry_equiv_pos_as_xyz
'x, y, z'
'-x+1/2, y+1/2, -z+1/2'
'-x, -y, -z'
'x-1/2, -y-1/2, z-1/2'

loop_
_atom_site_label
_atom_site_type_symbol
_atom_site_fract_x
_atom_site_fract_y
_atom_site_fract_z
_atom_site_U_iso_or_equiv
_atom_site_adp_type
_atom_site_occupancy
_atom_site_symmetry_multiplicity
_atom_site_calc_flag
_atom_site_refinement_flags
Nd1 Nd 0.28531(2) 1.035515(17) 0.497980(14) 0.01250(11) Uani 1 1 d .
Cu1 Cu 0.28591(8) 1.36178(6) 0.51854(4) 0.03244(19) Uani 1 1 d .
S1 S 0.81986(14) 1.21649(10) 0.57875(10) 0.0295(3) Uani 1 1 d .
O1 O 0.5464(3) 1.0992(2) 0.4970(2) 0.0194(7) Uani 1 1 d .
O2 O 0.3803(4) 1.2137(2) 0.4753(2) 0.0246(8) Uani 1 1 d .
O3 O 0.8377(4) 1.1097(3) 0.5742(2) 0.0296(9) Uani 1 1 d .
O4 O 0.7148(4) 1.2464(3) 0.6245(3) 0.0428(11) Uani 1 1 d .
O5 O 0.9585(5) 1.2637(3) 0.6036(3) 0.0537(14) Uani 1 1 d .
O6 O 0.4406(4) 1.0432(3) 0.6332(2) 0.0273(9) Uani 1 1 d .
O7 O 0.6512(4) 0.9654(3) 0.6369(2) 0.0231(8) Uani 1 1 d .
O8 O 0.5712(4) 1.3980(3) 0.9203(2) 0.0221(7) Uani 1 1 d .
O9 O 0.3495(4) 1.4517(3) 0.9172(2) 0.0305(9) Uani 1 1 d .
O10 O 0.2036(4) 1.1626(3) 0.5885(3) 0.0374(10) Uani 1 1 d .
H10B H 0.2471 1.1552 0.6366 0.056 Uiso 1 1 d R
H10C H 0.1136 1.1589 0.5865 0.056 Uiso 1 1 d R
N1 N 0.7035(5) 1.1013(3) 0.9113(2) 0.0235(9) Uani 1 1 d .
N2 N 0.3395(5) 1.3785(3) 0.6314(3) 0.0235(9) Uani 1 1 d .
C1 C 0.5060(5) 1.1856(3) 0.4754(3) 0.0193(10) Uani 1 1 d .
C2 C 0.6085(6) 1.2509(4) 0.4425(4) 0.0277(12) Uani 1 1 d .
C3 C 0.7519(6) 1.2623(4) 0.4794(4) 0.0307(13) Uani 1 1 d .
C4 C 0.8438(8) 1.3169(4) 0.4418(5) 0.051(2) Uani 1 1 d .
H4A H 0.9398 1.3244 0.4660 0.061 Uiso 1 1 calc R
C5 C 0.7922(9) 1.3596(5) 0.3688(6) 0.066(3) Uani 1 1 d .
H5A H 0.8543 1.3957 0.3437 0.079 Uiso 1 1 calc R
C6 C 0.6504(9) 1.3501(5) 0.3317(5) 0.065(3) Uani 1 1 d .
H6A H 0.6167 1.3800 0.2825 0.078 Uiso 1 1 calc R
C7 C 0.5585(8) 1.2953(5) 0.3689(5) 0.0479(18) Uani 1 1 d .
H7A H 0.4627 1.2883 0.3444 0.058 Uiso 1 1 calc R
C8 C 0.5645(5) 1.0147(4) 0.6669(3) 0.0180(10) Uani 1 1 d .
C9 C 0.6104(5) 1.0439(3) 0.7527(3) 0.0172(10) Uani 1 1 d .
C10 C 0.6136(6) 1.1422(4) 0.7753(3) 0.0261(12) Uani 1 1 d .
H10A H 0.5823 1.1909 0.7373 0.031 Uiso 1 1 calc R
C11 C 0.6627(6) 1.1684(4) 0.8537(3) 0.0263(12) Uani 1 1 d .
H11A H 0.6677 1.2352 0.8671 0.032 Uiso 1 1 calc R
C12 C 0.6964(7) 1.0054(4) 0.8896(3) 0.0303(13) Uani 1 1 d .
H12A H 0.7222 0.9577 0.9292 0.036 Uiso 1 1 calc R
C13 C 0.6529(6) 0.9743(4) 0.8120(3) 0.0258(12) Uani 1 1 d .
H13A H 0.6521 0.9072 0.7995 0.031 Uiso 1 1 calc R
C14 C 0.4464(5) 1.4199(3) 0.8853(3) 0.0169(10) Uani 1 1 d .
C15 C 0.4103(5) 1.4055(3) 0.7963(3) 0.0176(10) Uani 1 1 d .
C16 C 0.5159(6) 1.3998(4) 0.7511(3) 0.0259(12) Uani 1 1 d .
H16A H 0.6122 1.4044 0.7755 0.031 Uiso 1 1 calc R
C17 C 0.4771(6) 1.3872(4) 0.6693(3) 0.0285(12) Uani 1 1 d .
H17A H 0.5489 1.3846 0.6393 0.034 Uiso 1 1 calc R
C18 C 0.2380(6) 1.3847(4) 0.6757(3) 0.0281(12) Uani 1 1 d .
H18A H 0.1423 1.3802 0.6502 0.034 Uiso 1 1 calc R
C19 C 0.2692(5) 1.3975(4) 0.7571(3) 0.0260(12) Uani 1 1 d .
H19A H 0.1955 1.4007 0.7858 0.031 Uiso 1 1 calc R

loop_
_atom_site_aniso_label
_atom_site_aniso_U_11
_atom_site_aniso_U_22
_atom_site_aniso_U_33
_atom_site_aniso_U_23
_atom_site_aniso_U_13
_atom_site_aniso_U_12
Nd1 0.01147(15) 0.01474(15) 0.00978(15) -0.00090(9) -0.00167(9) 0.00010(9)
Cu1 0.0404(4) 0.0424(4) 0.0100(3) 0.0021(3) -0.0061(3) -0.0038(3)
S1 0.0178(6) 0.0251(7) 0.0456(9) -0.0171(6) 0.0058(6) -0.0052(5)
O1 0.0178(17) 0.0160(16) 0.0223(19) -0.0007(14) -0.0010(14) -0.0008(13)
O2 0.0213(18) 0.0201(17) 0.032(2) 0.0042(16) 0.0034(16) 0.0037(15)
O3 0.0265(19) 0.0245(19) 0.034(2) -0.0086(17) -0.0026(17) -0.0034(16)
O4 0.031(2) 0.051(3) 0.046(3) -0.021(2) 0.007(2) 0.005(2)
O5 0.024(2) 0.041(2) 0.094(4) -0.032(3) 0.004(2) -0.014(2)
O6 0.0187(18) 0.048(2) 0.0126(18) -0.0055(16) -0.0039(15) 0.0055(16)
O7 0.0233(18) 0.034(2) 0.0116(17) -0.0041(15) 0.0012(15) 0.0060(15)
O8 0.0184(17) 0.0280(18) 0.0164(18) -0.0025(15) -0.0050(14) -0.0019(15)
O9 0.028(2) 0.046(2) 0.017(2) -0.0087(17) 0.0046(16) 0.0079(18)
O10 0.031(2) 0.044(2) 0.037(3) -0.013(2) 0.0063(19) 0.0084(19)
N1 0.027(2) 0.030(2) 0.011(2) -0.0008(18) -0.0028(17) -0.0020(19)
N2 0.030(2) 0.023(2) 0.014(2) -0.0021(18) -0.0044(18) 0.0029(19)
C1 0.020(2) 0.017(2) 0.020(3) -0.002(2) 0.001(2) -0.001(2)
C2 0.025(3) 0.021(3) 0.040(3) 0.008(2) 0.013(3) 0.004(2)
C3 0.025(3) 0.018(3) 0.054(4) -0.003(3) 0.018(3) -0.004(2)
C4 0.041(4) 0.024(3) 0.097(6) 0.003(4) 0.040(4) -0.003(3)
C5 0.067(5) 0.038(4) 0.113(8) 0.031(4) 0.063(6) 0.008(4)
C6 0.073(6) 0.049(4) 0.086(7) 0.043(4) 0.048(5) 0.024(4)
C7 0.048(4) 0.043(4) 0.058(5) 0.022(3) 0.022(4) 0.016(3)
C8 0.019(2) 0.021(2) 0.012(2) 0.000(2) -0.0011(19) -0.003(2)
C9 0.013(2) 0.026(3) 0.011(2) -0.002(2) -0.0013(18) -0.0002(19)
C10 0.038(3) 0.022(3) 0.015(3) 0.000(2) -0.003(2) 0.002(2)
C11 0.033(3) 0.023(3) 0.020(3) -0.003(2) -0.003(2) -0.005(2)
C12 0.047(3) 0.025(3) 0.017(3) 0.003(2) 0.000(2) 0.001(3)
C13 0.040(3) 0.019(2) 0.016(3) -0.002(2) 0.000(2) -0.001(2)
C14 0.018(2) 0.017(2) 0.015(2) -0.0033(19) 0.0000(19) -0.0040(19)
C15 0.019(2) 0.018(2) 0.015(2) -0.002(2) -0.0020(19) 0.0024(19)
C16 0.019(2) 0.042(3) 0.015(3) 0.001(2) 0.000(2) 0.005(2)
C17 0.026(3) 0.041(3) 0.017(3) 0.004(2) 0.002(2) 0.008(2)
C18 0.023(3) 0.038(3) 0.020(3) -0.003(2) -0.004(2) -0.005(2)
C19 0.018(2) 0.040(3) 0.019(3) -0.002(2) 0.000(2) -0.003(2)

loop_
_atom_type_symbol
_atom_type_description
_atom_type_scat_dispersion_real
_atom_type_scat_dispersion_imag
_atom_type_scat_source
C C 0.0033 0.0016 'International Tables Vol C Tables 4.2.6.8 and 6.1.1.4'
H H 0.0000 0.0000 'International Tables Vol C Tables 4.2.6.8 and 6.1.1.4'
N N 0.0061 0.0033 'International Tables Vol C Tables 4.2.6.8 and 6.1.1.4'
O O 0.0106 0.0060 'International Tables Vol C Tables 4.2.6.8 and 6.1.1.4'
S S 0.1246 0.1234 'International Tables Vol C Tables 4.2.6.8 and 6.1.1.4'
Cu Cu 0.3201 1.2651 'International Tables Vol C Tables 4.2.6.8 and 6.1.1.4'
Nd Nd -0.1943 3.0179 'International Tables Vol C Tables 4.2.6.8 and 6.1.1.4'

loop_
_geom_angle_atom_site_label_1
_geom_angle_atom_site_label_2
_geom_angle_atom_site_label_3
_geom_angle
_geom_angle_site_symmetry_1
_geom_angle_site_symmetry_3
O8 Nd1 O9 90.85(13) 4_585 2_546
O8 Nd1 O1 142.56(12) 4_585 3_676
O9 Nd1 O1 92.91(13) 2_546 3_676
O8 Nd1 O3 75.69(12) 4_585 3_676
O9 Nd1 O3 70.80(13) 2_546 3_676
O1 Nd1 O3 70.54(12) 3_676 3_676
O8 Nd1 O6 142.20(12) 4_585 .
O9 Nd1 O6 75.53(13) 2_546 .
O1 Nd1 O6 74.28(12) 3_676 .
O3 Nd1 O6 129.05(13) 3_676 .
O8 Nd1 O7 79.74(12) 4_585 3_676
O9 Nd1 O7 144.12(13) 2_546 3_676
O1 Nd1 O7 75.58(11) 3_676 3_676
O3 Nd1 O7 73.32(12) 3_676 3_676
O6 Nd1 O7 130.59(12) . 3_676
O8 Nd1 O10 75.70(13) 4_585 .
O9 Nd1 O10 71.82(14) 2_546 .
O1 Nd1 O10 140.35(13) 3_676 .
O3 Nd1 O10 131.89(13) 3_676 .
O6 Nd1 O10 66.59(13) . .
O7 Nd1 O10 136.54(13) 3_676 .
O8 Nd1 O2 81.56(12) 4_585 .
O9 Nd1 O2 139.65(13) 2_546 .
O1 Nd1 O2 116.86(11) 3_676 .
O3 Nd1 O2 142.44(13) 3_676 .
O6 Nd1 O2 86.53(12) . .
O7 Nd1 O2 73.49(11) 3_676 .
O10 Nd1 O2 67.89(12) . .
O8 Nd1 O1 125.39(11) 4_585 .
O9 Nd1 O1 140.79(12) 2_546 .
O1 Nd1 O1 68.10(12) 3_676 .
O3 Nd1 O1 127.48(11) 3_676 .
O6 Nd1 O1 66.55(12) . .
O7 Nd1 O1 66.22(11) 3_676 .
O10 Nd1 O1 100.63(12) . .
O2 Nd1 O1 49.24(10) . .
N2 Cu1 N1 156.17(19) . 4_585
N2 Cu1 O2 111.86(16) . .
N1 Cu1 O2 91.82(16) 4_585 .
O4 S1 O5 113.8(3) . .
O4 S1 O3 114.0(3) . .
O5 S1 O3 110.0(2) . .
O4 S1 C3 104.8(3) . .
O5 S1 C3 105.2(3) . .
O3 S1 C3 108.3(2) . .
C1 O1 Nd1 150.5(3) . 3_676
C1 O1 Nd1 94.0(3) . .
Nd1 O1 Nd1 111.90(12) 3_676 .
C1 O2 Cu1 132.4(3) . .
C1 O2 Nd1 94.4(3) . .
Cu1 O2 Nd1 124.47(14) . .
S1 O3 Nd1 139.5(2) . 3_676
C8 O6 Nd1 137.7(3) . .
C8 O7 Nd1 133.0(3) . 3_676
C14 O8 Nd1 143.5(3) . 4_686
C14 O9 Nd1 164.4(4) . 2_556
Nd1 O10 H10B 111.1 . .
Nd1 O10 H10C 111.2 . .
H10B O10 H10C 109.2 . .
C11 N1 C12 117.2(5) . .
C11 N1 Cu1 122.2(4) . 4_686
C12 N1 Cu1 120.3(4) . 4_686
C18 N2 C17 117.6(5) . .
C18 N2 Cu1 119.8(4) . .
C17 N2 Cu1 122.5(4) . .
O2 C1 O1 121.2(4) . .
O2 C1 C2 120.6(4) . .
O1 C1 C2 118.0(4) . .
C7 C2 C3 119.5(5) . .
C7 C2 C1 117.3(5) . .
C3 C2 C1 123.0(5) . .
C4 C3 C2 119.8(6) . .
C4 C3 S1 118.2(5) . .
C2 C3 S1 121.8(4) . .
C5 C4 C3 119.7(7) . .
C5 C4 H4A 120.2 . .
C3 C4 H4A 120.2 . .
C4 C5 C6 121.4(6) . .
C4 C5 H5A 119.3 . .
C6 C5 H5A 119.3 . .
C5 C6 C7 119.0(8) . .
C5 C6 H6A 120.5 . .
C7 C6 H6A 120.5 . .
C2 C7 C6 120.6(7) . .
C2 C7 H7A 119.7 . .
C6 C7 H7A 119.7 . .
O7 C8 O6 127.5(5) . .
O7 C8 C9 117.0(4) . .
O6 C8 C9 115.6(4) . .
C10 C9 C13 117.5(5) . .
C10 C9 C8 120.9(4) . .
C13 C9 C8 121.6(4) . .
C11 C10 C9 120.2(5) . .
C11 C10 H10A 119.9 . .
C9 C10 H10A 119.9 . .
N1 C11 C10 122.5(5) . .
N1 C11 H11A 118.8 . .
C10 C11 H11A 118.8 . .
N1 C12 C13 123.4(5) . .
N1 C12 H12A 118.3 . .
C13 C12 H12A 118.3 . .
C12 C13 C9 119.2(5) . .
C12 C13 H13A 120.4 . .
C9 C13 H13A 120.4 . .
O9 C14 O8 126.1(5) . .
O9 C14 C15 116.6(4) . .
O8 C14 C15 117.3(4) . .
C19 C15 C16 117.9(5) . .
C19 C15 C14 120.5(4) . .
C16 C15 C14 121.6(4) . .
C15 C16 C17 119.4(5) . .
C15 C16 H16A 120.3 . .
C17 C16 H16A 120.3 . .
N2 C17 C16 122.6(5) . .
N2 C17 H17A 118.7 . .
C16 C17 H17A 118.7 . .
N2 C18 C19 122.8(5) . .
N2 C18 H18A 118.6 . .
C19 C18 H18A 118.6 . .
C18 C19 C15 119.8(5) . .
C18 C19 H19A 120.1 . .
C15 C19 H19A 120.1 . .

loop_
_geom_bond_atom_site_label_1
_geom_bond_atom_site_label_2
_geom_bond_distance
_geom_bond_site_symmetry_2
Nd1 O8 2.375(3) 4_585
Nd1 O9 2.395(4) 2_546
Nd1 O1 2.411(3) 3_676
Nd1 O3 2.483(4) 3_676
Nd1 O6 2.485(4) .
Nd1 O7 2.489(3) 3_676
Nd1 O10 2.529(4) .
Nd1 O2 2.624(3) .
Nd1 O1 2.628(3) .
Cu1 N2 1.907(4) .
Cu1 N1 1.909(4) 4_585
Cu1 O2 2.367(3) .
S1 O4 1.440(4) .
S1 O5 1.449(4) .
S1 O3 1.455(4) .
S1 C3 1.801(7) .
O1 C1 1.260(6) .
O1 Nd1 2.411(3) 3_676
O2 C1 1.252(6) .
O3 Nd1 2.483(4) 3_676
O6 C8 1.265(6) .
O7 C8 1.243(6) .
O7 Nd1 2.489(3) 3_676
O8 C14 1.255(6) .
O8 Nd1 2.375(3) 4_686
O9 C14 1.233(6) .
O9 Nd1 2.395(3) 2_556
O10 H10B 0.8500 .
O10 H10C 0.8500 .
N1 C11 1.338(7) .
N1 C12 1.344(7) .
N1 Cu1 1.909(4) 4_686
N2 C18 1.337(7) .
N2 C17 1.345(7) .
C1 C2 1.501(7) .
C2 C7 1.388(9) .
C2 C3 1.392(8) .
C3 C4 1.391(8) .
C4 C5 1.374(12) .
C4 H4A 0.9300 .
C5 C6 1.377(12) .
C5 H5A 0.9300 .
C6 C7 1.388(9) .
C6 H6A 0.9300 .
C7 H7A 0.9300 .
C8 C9 1.496(7) .
C9 C10 1.381(7) .
C9 C13 1.383(7) .
C10 C11 1.373(7) .
C10 H10A 0.9300 .
C11 H11A 0.9300 .
C12 C13 1.373(7) .
C12 H12A 0.9300 .
C13 H13A 0.9300 .
C14 C15 1.503(6) .
C15 C19 1.380(7) .
C15 C16 1.380(7) .
C16 C17 1.382(7) .
C16 H16A 0.9300 .
C17 H17A 0.9300 .
C18 C19 1.372(7) .
C18 H18A 0.9300 .
C19 H19A 0.9300 .

loop_
_geom_hbond_atom_site_label_D
_geom_hbond_atom_site_label_H
_geom_hbond_atom_site_label_A
_geom_hbond_distance_DH
_geom_hbond_distance_HA
_geom_hbond_distance_DA
_geom_hbond_angle_DHA
_geom_hbond_site_symmetry_A
O10 H10C O5 0.85 2.10 2.753(6) 132.9 1_455

loop_
_geom_torsion_atom_site_label_1
_geom_torsion_atom_site_label_2
_geom_torsion_atom_site_label_3
_geom_torsion_atom_site_label_4
_geom_torsion
_geom_torsion_site_symmetry_1
_geom_torsion_site_symmetry_4
O8 Nd1 O1 C1 25.8(3) 4_585 .
O9 Nd1 O1 C1 -128.3(3) 2_546 .
O1 Nd1 O1 C1 165.7(4) 3_676 .
O3 Nd1 O1 C1 125.2(3) 3_676 .
O6 Nd1 O1 C1 -112.6(3) . .
O7 Nd1 O1 C1 82.3(3) 3_676 .
O10 Nd1 O1 C1 -54.1(3) . .
O2 Nd1 O1 C1 -5.9(3) . .
O8 Nd1 O1 Nd1 -139.83(14) 4_585 3_676
O9 Nd1 O1 Nd1 66.0(2) 2_546 3_676
O1 Nd1 O1 Nd1 0.0 3_676 3_676
O3 Nd1 O1 Nd1 -40.5(2) 3_676 3_676
O6 Nd1 O1 Nd1 81.72(15) . 3_676
O7 Nd1 O1 Nd1 -83.33(15) 3_676 3_676
O10 Nd1 O1 Nd1 140.25(15) . 3_676
O2 Nd1 O1 Nd1 -171.6(2) . 3_676
N2 Cu1 O2 C1 -65.5(5) . .
N1 Cu1 O2 C1 111.7(5) 4_585 .
N2 Cu1 O2 Nd1 73.3(2) . .
N1 Cu1 O2 Nd1 -109.4(2) 4_585 .
O8 Nd1 O2 C1 -148.3(3) 4_585 .
O9 Nd1 O2 C1 130.4(3) 2_546 .
O1 Nd1 O2 C1 -2.8(3) 3_676 .
O3 Nd1 O2 C1 -95.4(3) 3_676 .
O6 Nd1 O2 C1 67.7(3) . .
O7 Nd1 O2 C1 -66.6(3) 3_676 .
O10 Nd1 O2 C1 133.8(3) . .
O1 Nd1 O2 C1 6.0(3) . .
O8 Nd1 O2 Cu1 60.86(18) 4_585 .
O9 Nd1 O2 Cu1 -20.4(3) 2_546 .
O1 Nd1 O2 Cu1 -153.59(16) 3_676 .
O3 Nd1 O2 Cu1 113.8(2) 3_676 .
O6 Nd1 O2 Cu1 -83.16(19) . .
O7 Nd1 O2 Cu1 142.6(2) 3_676 .
O10 Nd1 O2 Cu1 -17.06(18) . .
O1 Nd1 O2 Cu1 -144.9(3) . .
O4 S1 O3 Nd1 77.6(4) . 3_676
O5 S1 O3 Nd1 -153.1(4) . 3_676
C3 S1 O3 Nd1 -38.6(4) . 3_676
O8 Nd1 O6 C8 -167.9(4) 4_585 .
O9 Nd1 O6 C8 120.1(5) 2_546 .
O1 Nd1 O6 C8 22.8(5) 3_676 .
O3 Nd1 O6 C8 70.4(5) 3_676 .
O7 Nd1 O6 C8 -31.7(6) 3_676 .
O10 Nd1 O6 C8 -163.8(5) . .
O2 Nd1 O6 C8 -96.4(5) . .
O1 Nd1 O6 C8 -49.8(5) . .
N1 Cu1 N2 C18 66.9(7) 4_585 .
O2 Cu1 N2 C18 -120.0(4) . .
N1 Cu1 N2 C17 -111.3(6) 4_585 .
O2 Cu1 N2 C17 61.9(5) . .
Cu1 O2 C1 O1 136.0(4) . .
Nd1 O2 C1 O1 -11.1(5) . .
Cu1 O2 C1 C2 -49.9(7) . .
Nd1 O2 C1 C2 163.1(4) . .
Nd1 O1 C1 O2 163.3(4) 3_676 .
Nd1 O1 C1 O2 11.1(5) . .
Nd1 O1 C1 C2 -11.0(10) 3_676 .
Nd1 O1 C1 C2 -163.2(4) . .
O2 C1 C2 C7 -46.7(8) . .
O1 C1 C2 C7 127.6(6) . .
O2 C1 C2 C3 138.3(6) . .
O1 C1 C2 C3 -47.4(8) . .
C7 C2 C3 C4 -0.7(9) . .
C1 C2 C3 C4 174.2(5) . .
C7 C2 C3 S1 174.2(5) . .
C1 C2 C3 S1 -10.9(8) . .
O4 S1 C3 C4 129.7(5) . .
O5 S1 C3 C4 9.4(5) . .
O3 S1 C3 C4 -108.2(5) . .
O4 S1 C3 C2 -45.2(5) . .
O5 S1 C3 C2 -165.6(5) . .
O3 S1 C3 C2 76.8(5) . .
C2 C3 C4 C5 0.3(9) . .
S1 C3 C4 C5 -174.8(5) . .
C3 C4 C5 C6 0.4(11) . .
C4 C5 C6 C7 -0.7(12) . .
C3 C2 C7 C6 0.5(10) . .
C1 C2 C7 C6 -174.7(6) . .
C5 C6 C7 C2 0.2(11) . .
Nd1 O7 C8 O6 37.4(8) 3_676 .
Nd1 O7 C8 C9 -142.8(4) 3_676 .
Nd1 O6 C8 O7 -2.9(9) . .
Nd1 O6 C8 C9 177.3(3) . .
O7 C8 C9 C10 123.0(5) . .
O6 C8 C9 C10 -57.2(7) . .
O7 C8 C9 C13 -56.1(7) . .
O6 C8 C9 C13 123.7(5) . .
C13 C9 C10 C11 2.4(8) . .
C8 C9 C10 C11 -176.7(5) . .
C12 N1 C11 C10 0.8(8) . .
Cu1 N1 C11 C10 174.9(4) 4_686 .
C9 C10 C11 N1 -2.7(9) . .
C11 N1 C12 C13 1.5(8) . .
Cu1 N1 C12 C13 -172.8(5) 4_686 .
N1 C12 C13 C9 -1.7(9) . .
C10 C9 C13 C12 -0.3(8) . .
C8 C9 C13 C12 178.8(5) . .
Nd1 O9 C14 O8 35.4(17) 2_556 .
Nd1 O9 C14 C15 -145.1(11) 2_556 .
Nd1 O8 C14 O9 -62.8(8) 4_686 .
Nd1 O8 C14 C15 117.6(5) 4_686 .
O9 C14 C15 C19 -19.9(7) . .
O8 C14 C15 C19 159.6(5) . .
O9 C14 C15 C16 160.1(5) . .
O8 C14 C15 C16 -20.3(7) . .
C19 C15 C16 C17 0.5(8) . .
C14 C15 C16 C17 -179.5(5) . .
C18 N2 C17 C16 1.5(8) . .
Cu1 N2 C17 C16 179.7(4) . .
C15 C16 C17 N2 -1.1(9) . .
C17 N2 C18 C19 -1.3(8) . .
Cu1 N2 C18 C19 -179.6(4) . .
N2 C18 C19 C15 0.7(9) . .
C16 C15 C19 C18 -0.3(8) . .
C14 C15 C19 C18 179.7(5) . .
